data_4083083
loop_
_publ_author_name
'Jacques, B\'eatrice'
'Hueber, Damien'
'Hameury, Sophie'
'Braunstein, Pierre'
'Pale, Patrick'
'Blanc, Aur\'elien'
'de Fr\'emont, Pierre'

_publ_section_title
;
 Synthesis, Characterization, and Catalytic Activity of
 Alcohol-Functionalized NHC Gold(I/III) Complexes
;
_journal_issue 9
_journal_name_full Organometallics
_journal_page_first 2326
_journal_paper_doi 10.1021/om500240h
_journal_volume 33
_journal_year 2014
_chemical_formula_moiety 'C14 H18 Au Cl3 N2 O'
_chemical_formula_sum 'C14 H18 Au Cl3 N2 O'
_chemical_formula_weight 533.62
_chemical_name_common '[(IMesEtOH)AuCl3'
_space_group_IT_number 14
_symmetry_cell_setting monoclinic
_symmetry_Int_Tables_number 14
_symmetry_space_group_name_Hall '-P 2ybc'
_symmetry_space_group_name_H-M 'P 1 21/c 1'
_atom_sites_solution_hydrogens geom
_atom_sites_solution_primary direct
_atom_sites_solution_secondary difmap
_audit_creation_method SHELXL-97
_cell_angle_alpha 90.00
_cell_angle_beta 117.4350(10)
_cell_angle_gamma 90.00
_cell_formula_units_Z 12
_cell_length_a 8.2430(2)
_cell_length_b 41.4732(10)
_cell_length_c 17.2486(3)
_cell_measurement_reflns_used 10446
_cell_measurement_temperature 173(2)
_cell_measurement_theta_max 27.485
_cell_measurement_theta_min 0.998
_cell_volume 5233.5(2)
_computing_cell_refinement 'HKL Scalepack (Otwinowski & Minor 1997)'
_computing_data_collection 'Collect (Bruker AXS BV, 1997-2004)'
_computing_data_reduction 'HKL Denzo and Scalepack (Otwinowski & Minor 1997)'
_computing_molecular_graphics 'Ortep-3 for Windows (Farrugia, 1997)'
_computing_publication_material 'WinGX publication routines (Farrugia, 1999)'
_computing_structure_refinement 'SHELXL-97 (Sheldrick, 2008)'
_computing_structure_solution 'Sir 97'
_diffrn_ambient_temperature 173(2)
_diffrn_detector_area_resol_mean 9
_diffrn_measured_fraction_theta_full 0.960
_diffrn_measured_fraction_theta_max 0.960
_diffrn_measurement_device_type KappaCCD
_diffrn_measurement_method 'CCD rotation images, thick slices'
_diffrn_radiation_monochromator graphite
_diffrn_radiation_probe x-ray
_diffrn_radiation_type MoK\a
_diffrn_radiation_wavelength 0.71073
_diffrn_reflns_av_R_equivalents 0.0376
_diffrn_reflns_av_unetI/netI 0.0616
_diffrn_reflns_limit_h_max 10
_diffrn_reflns_limit_h_min -10
_diffrn_reflns_limit_k_max 50
_diffrn_reflns_limit_k_min -50
_diffrn_reflns_limit_l_max 21
_diffrn_reflns_limit_l_min -21
_diffrn_reflns_number 16597
_diffrn_reflns_theta_full 26.00
_diffrn_reflns_theta_max 26.00
_diffrn_reflns_theta_min 2.66
_diffrn_source 'fine-focus sealed tube'
_exptl_absorpt_coefficient_mu 8.891
_exptl_absorpt_correction_T_max 0.1480
_exptl_absorpt_correction_T_min 0.1250
_exptl_absorpt_correction_type cylinder
_exptl_absorpt_process_details
;
Interpolation using  Int.Tab. Vol. C (1992) p. 523,Tab. 6.3.3.3
for values of muR in the range 0-2.5, and Int.Tab. Vol.II (1959)
p.302; Table 5.3.6 B for muR in the range 2.6-10.0.
The interpolation procedure of C.W.Dwiggins Jr (Acta Cryst.(1975)
A31,146-148) is used with some modification.
;
_exptl_crystal_colour Yellow
_exptl_crystal_density_diffrn 2.032
_exptl_crystal_density_method 'not measured'
_exptl_crystal_description Prism
_exptl_crystal_F_000 3048
_exptl_crystal_recrystallization_method 'DCM - pentane'
_exptl_crystal_size_max 0.20
_exptl_crystal_size_mid 0.16
_exptl_crystal_size_min 0.10
_refine_diff_density_max 1.619
_refine_diff_density_min -1.422
_refine_diff_density_rms 0.180
_refine_ls_extinction_method none
_refine_ls_goodness_of_fit_ref 1.015
_refine_ls_hydrogen_treatment constr
_refine_ls_matrix_type full
_refine_ls_number_parameters 580
_refine_ls_number_reflns 9865
_refine_ls_number_restraints 0
_refine_ls_restrained_S_all 1.015
_refine_ls_R_factor_all 0.0721
_refine_ls_R_factor_gt 0.0401
_refine_ls_shift/su_max 0.003
_refine_ls_shift/su_mean 0.000
_refine_ls_structure_factor_coef Fsqd
_refine_ls_weighting_details 'calc w=1/[\s^2^(Fo^2^)+(0.0497P)^2^+0.0000P] where P=(Fo^2^+2Fc^2^)/3'
_refine_ls_weighting_scheme calc
_refine_ls_wR_factor_gt 0.0900
_refine_ls_wR_factor_ref 0.0993
_reflns_number_gt 6937
_reflns_number_total 9865
_reflns_threshold_expression >2sigma(I)
_cod_data_source_file om500240h_si_002.cif
_cod_data_source_block compound_6
_cod_depositor_comments 'Adding full bibliography for 4083077--4083084.cif.'
_cod_original_sg_symbol_H-M 'P 21/c'
_cod_database_code 4083083

loop_
_symmetry_equiv_pos_as_xyz
'x, y, z'
'-x, y+1/2, -z+1/2'
'-x, -y, -z'
'x, -y-1/2, z-1/2'

loop_
_atom_site_label
_atom_site_type_symbol
_atom_site_fract_x
_atom_site_fract_y
_atom_site_fract_z
_atom_site_U_iso_or_equiv
_atom_site_adp_type
_atom_site_occupancy
_atom_site_symmetry_multiplicity
_atom_site_calc_flag
_atom_site_refinement_flags
Au1 Au 0.63648(4) 0.919055(8) 0.349802(19) 0.03619(10) Uani 1 1 d .
Cl2 Cl 0.4394(3) 0.91851(6) 0.41136(14) 0.0554(6) Uani 1 1 d .
Cl1 Cl 0.3942(3) 0.91910(6) 0.21346(13) 0.0521(6) Uani 1 1 d .
Cl3 Cl 0.8822(3) 0.91819(6) 0.48488(14) 0.0533(6) Uani 1 1 d .
O1 O 0.7833(12) 0.81842(18) 0.2333(5) 0.086(2) Uani 1 1 d .
H1 H 0.7468 0.8285 0.1874 0.129 Uiso 1 1 calc R
N1 N 0.8971(9) 0.89116(17) 0.2910(4) 0.0417(17) Uani 1 1 d .
N2 N 0.8440(8) 0.94160(16) 0.2530(4) 0.0352(15) Uani 1 1 d .
C1 C 0.8083(10) 0.91751(19) 0.2962(5) 0.0336(18) Uani 1 1 d .
C2 C 0.9886(11) 0.8989(2) 0.2433(6) 0.050(2) Uani 1 1 d .
H2 H 1.0593 0.8849 0.2293 0.060 Uiso 1 1 calc R
C3 C 0.9569(12) 0.9305(2) 0.2204(6) 0.050(2) Uani 1 1 d .
H3 H 1.0027 0.9423 0.1889 0.059 Uiso 1 1 calc R
C4 C 0.9121(12) 0.8611(2) 0.3374(6) 0.047(2) Uani 1 1 d .
H4A H 0.9193 0.8663 0.3937 0.056 Uiso 1 1 calc R
H4B H 1.0266 0.8509 0.3483 0.056 Uiso 1 1 calc R
C5 C 0.7611(13) 0.8367(3) 0.2933(7) 0.068(3) Uani 1 1 d .
H5A H 0.7569 0.8227 0.3373 0.082 Uiso 1 1 calc R
H5B H 0.6450 0.8479 0.2646 0.082 Uiso 1 1 calc R
C6 C 0.7956(11) 0.97502(19) 0.2538(5) 0.0370(19) Uani 1 1 d .
C7 C 0.6452(10) 0.9876(2) 0.1804(5) 0.0365(19) Uani 1 1 d .
C8 C 0.5967(11) 1.01980(19) 0.1850(5) 0.0378(19) Uani 1 1 d .
H8 H 0.4948 1.0285 0.1379 0.045 Uiso 1 1 calc R
C9 C 0.6960(11) 1.03919(19) 0.2578(5) 0.0379(19) Uani 1 1 d .
C10 C 0.8477(11) 1.0255(2) 0.3254(5) 0.042(2) Uani 1 1 d .
H10 H 0.9186 1.0383 0.3737 0.050 Uiso 1 1 calc R
C11 C 0.8997(10) 0.9937(2) 0.3250(5) 0.0357(19) Uani 1 1 d .
C12 C 1.0705(11) 0.9811(2) 0.4016(6) 0.058(3) Uani 1 1 d .
H12A H 1.0370 0.9671 0.4362 0.087 Uiso 1 1 calc R
H12B H 1.1407 0.9989 0.4367 0.087 Uiso 1 1 calc R
H12C H 1.1422 0.9693 0.3804 0.087 Uiso 1 1 calc R
C13 C 0.5372(12) 0.9685(2) 0.0969(5) 0.050(2) Uani 1 1 d .
H13A H 0.6125 0.9646 0.0689 0.074 Uiso 1 1 calc R
H13B H 0.4313 0.9806 0.0583 0.074 Uiso 1 1 calc R
H13C H 0.4996 0.9483 0.1107 0.074 Uiso 1 1 calc R
C14 C 0.6380(13) 1.07281(19) 0.2633(6) 0.053(2) Uani 1 1 d .
H14A H 0.6265 1.0849 0.2135 0.080 Uiso 1 1 calc R
H14B H 0.7278 1.0828 0.3157 0.080 Uiso 1 1 calc R
H14C H 0.5224 1.0724 0.2641 0.080 Uiso 1 1 calc R
Au2 Au -0.20669(4) 0.872162(7) 0.901999(19) 0.03304(9) Uani 1 1 d .
Cl4 Cl -0.4898(3) 0.85118(5) 0.87403(13) 0.0430(5) Uani 1 1 d .
Cl5 Cl -0.1493(3) 0.82870(5) 0.83769(15) 0.0492(6) Uani 1 1 d .
Cl6 Cl -0.2409(3) 0.91519(5) 0.97582(15) 0.0528(6) Uani 1 1 d .
O2 O 0.5363(10) 0.8400(2) 1.0678(5) 0.091(3) Uani 1 1 d .
H2A H 0.5704 0.8370 1.0307 0.137 Uiso 1 1 calc R
N3 N 0.1990(8) 0.88126(15) 0.9853(4) 0.0341(15) Uani 1 1 d .
N4 N 0.0630(8) 0.91471(15) 0.8802(4) 0.0340(15) Uani 1 1 d .
C15 C 0.0368(10) 0.89028(19) 0.9238(5) 0.0341(18) Uani 1 1 d .
C16 C 0.3324(10) 0.89995(19) 0.9817(5) 0.0357(19) Uani 1 1 d .
H16 H 0.4575 0.8984 1.0179 0.043 Uiso 1 1 calc R
C17 C 0.2487(11) 0.92094(19) 0.9160(5) 0.041(2) Uani 1 1 d .
H17 H 0.3044 0.9367 0.8979 0.049 Uiso 1 1 calc R
C18 C 0.2365(11) 0.8545(2) 1.0477(5) 0.045(2) Uani 1 1 d .
H18A H 0.1214 0.8454 1.0400 0.054 Uiso 1 1 calc R
H18B H 0.3007 0.8628 1.1068 0.054 Uiso 1 1 calc R
C19 C 0.3494(15) 0.8281(2) 1.0358(6) 0.069(3) Uani 1 1 d .
H19A H 0.3486 0.8091 1.0682 0.082 Uiso 1 1 calc R
H19B H 0.2989 0.8224 0.9745 0.082 Uiso 1 1 calc R
C20 C -0.0765(10) 0.93302(18) 0.8065(5) 0.0308(17) Uani 1 1 d .
C21 C -0.1207(11) 0.9636(2) 0.8224(5) 0.039(2) Uani 1 1 d .
C22 C -0.2533(11) 0.9799(2) 0.7535(5) 0.043(2) Uani 1 1 d .
H22 H -0.2831 1.0008 0.7625 0.051 Uiso 1 1 calc R
C23 C -0.3458(11) 0.9665(2) 0.6697(5) 0.047(2) Uani 1 1 d .
C24 C -0.2913(11) 0.9368(2) 0.6565(5) 0.042(2) Uani 1 1 d .
H24 H -0.3473 0.9281 0.6005 0.050 Uiso 1 1 calc R
C25 C -0.1548(11) 0.9191(2) 0.7235(5) 0.0377(19) Uani 1 1 d .
C26 C -0.0933(12) 0.8870(2) 0.7051(5) 0.047(2) Uani 1 1 d .
H26A H -0.1624 0.8700 0.7137 0.070 Uiso 1 1 calc R
H26B H 0.0343 0.8839 0.7440 0.070 Uiso 1 1 calc R
H26C H -0.1126 0.8865 0.6458 0.070 Uiso 1 1 calc R
C27 C -0.0224(13) 0.9797(2) 0.9114(5) 0.055(2) Uani 1 1 d .
H27A H -0.0948 0.9973 0.9143 0.082 Uiso 1 1 calc R
H27B H 0.0939 0.9877 0.9197 0.082 Uiso 1 1 calc R
H27C H -0.0041 0.9643 0.9563 0.082 Uiso 1 1 calc R
C28 C -0.5018(12) 0.9846(3) 0.5976(6) 0.067(3) Uani 1 1 d .
H28A H -0.5131 0.9780 0.5420 0.100 Uiso 1 1 calc R
H28B H -0.4776 1.0074 0.6050 0.100 Uiso 1 1 calc R
H28C H -0.6135 0.9800 0.6001 0.100 Uiso 1 1 calc R
Au3 Au 0.13356(4) 0.782710(8) 0.216449(18) 0.03163(9) Uani 1 1 d .
Cl7 Cl -0.0866(3) 0.80563(6) 0.08708(14) 0.0569(6) Uani 1 1 d .
Cl8 Cl -0.0226(3) 0.73477(5) 0.18321(13) 0.0436(5) Uani 1 1 d .
Cl9 Cl 0.2877(3) 0.83028(5) 0.25602(13) 0.0404(5) Uani 1 1 d .
O3 O 0.5137(9) 0.76937(15) 0.1781(4) 0.0638(18) Uani 1 1 d .
H3A H 0.6043 0.7809 0.2013 0.096 Uiso 1 1 calc R
N5 N 0.4481(8) 0.73907(14) 0.3138(4) 0.0310(14) Uani 1 1 d .
N6 N 0.4067(8) 0.76820(15) 0.4062(4) 0.0293(14) Uani 1 1 d .
C29 C 0.3413(9) 0.76236(16) 0.3200(5) 0.0249(16) Uani 1 1 d .
C30 C 0.5847(10) 0.7312(2) 0.3959(5) 0.0364(19) Uani 1 1 d .
H30 H 0.6775 0.7162 0.4090 0.044 Uiso 1 1 calc R
C31 C 0.5576(11) 0.74918(19) 0.4520(5) 0.0379(19) Uani 1 1 d .
H31 H 0.6286 0.7490 0.5123 0.045 Uiso 1 1 calc R
C32 C 0.4312(10) 0.72394(17) 0.2328(5) 0.0325(18) Uani 1 1 d .
H32A H 0.3075 0.7270 0.1867 0.039 Uiso 1 1 calc R
H32B H 0.4524 0.7009 0.2424 0.039 Uiso 1 1 calc R
C33 C 0.5627(11) 0.73756(19) 0.2038(5) 0.038(2) Uani 1 1 d .
H33A H 0.6862 0.7367 0.2513 0.046 Uiso 1 1 calc R
H33B H 0.5585 0.7251 0.1553 0.046 Uiso 1 1 calc R
C34 C 0.3376(10) 0.79031(19) 0.4498(5) 0.0330(18) Uani 1 1 d .
C35 C 0.1813(10) 0.7809(2) 0.4582(5) 0.038(2) Uani 1 1 d .
C36 C 0.1312(10) 0.8002(2) 0.5085(5) 0.0353(19) Uani 1 1 d .
H36 H 0.0287 0.7946 0.5148 0.042 Uiso 1 1 calc R
C37 C 0.2257(12) 0.8273(2) 0.5493(5) 0.041(2) Uani 1 1 d .
C38 C 0.3762(11) 0.83620(19) 0.5380(5) 0.040(2) Uani 1 1 d .
H38 H 0.4386 0.8551 0.5638 0.048 Uiso 1 1 calc R
C39 C 0.4355(10) 0.81762(18) 0.4892(5) 0.0314(18) Uani 1 1 d .
C40 C 0.0791(12) 0.7503(2) 0.4183(6) 0.053(2) Uani 1 1 d .
H40A H 0.0276 0.7419 0.4540 0.079 Uiso 1 1 calc R
H40B H 0.1614 0.7347 0.4147 0.079 Uiso 1 1 calc R
H40C H -0.0172 0.7547 0.3608 0.079 Uiso 1 1 calc R
C41 C 0.6076(11) 0.8267(2) 0.4830(5) 0.045(2) Uani 1 1 d .
H41A H 0.7127 0.8186 0.5333 0.068 Uiso 1 1 calc R
H41B H 0.6156 0.8497 0.4807 0.068 Uiso 1 1 calc R
H41C H 0.6035 0.8174 0.4311 0.068 Uiso 1 1 calc R
C42 C 0.1685(12) 0.8476(2) 0.6054(5) 0.053(2) Uani 1 1 d .
H42A H 0.0899 0.8647 0.5709 0.080 Uiso 1 1 calc R
H42B H 0.2749 0.8566 0.6532 0.080 Uiso 1 1 calc R
H42C H 0.1042 0.8343 0.6279 0.080 Uiso 1 1 calc R

loop_
_atom_site_aniso_label
_atom_site_aniso_U_11
_atom_site_aniso_U_22
_atom_site_aniso_U_33
_atom_site_aniso_U_23
_atom_site_aniso_U_13
_atom_site_aniso_U_12
Au1 0.0459(2) 0.0322(2) 0.03241(18) -0.00157(13) 0.01965(16) 0.00216(15)
Cl2 0.0611(15) 0.0704(18) 0.0465(14) -0.0033(11) 0.0347(12) 0.0039(12)
Cl1 0.0475(13) 0.0682(17) 0.0366(12) -0.0037(10) 0.0161(11) -0.0012(11)
Cl3 0.0551(14) 0.0640(17) 0.0334(12) -0.0005(10) 0.0139(11) 0.0026(12)
O1 0.100(6) 0.074(6) 0.066(5) -0.004(4) 0.022(5) -0.004(5)
N1 0.046(4) 0.047(5) 0.033(4) 0.002(3) 0.020(3) 0.014(3)
N2 0.041(4) 0.036(4) 0.032(4) 0.000(3) 0.020(3) 0.005(3)
C1 0.036(4) 0.034(5) 0.026(4) -0.003(3) 0.010(4) 0.008(4)
C2 0.045(5) 0.056(7) 0.055(6) -0.002(5) 0.028(5) 0.015(5)
C3 0.058(6) 0.054(6) 0.054(6) 0.003(4) 0.040(5) 0.007(5)
C4 0.056(6) 0.034(5) 0.046(6) 0.002(4) 0.019(5) 0.005(4)
C5 0.061(7) 0.095(9) 0.061(7) -0.021(6) 0.039(6) -0.005(6)
C6 0.041(5) 0.033(5) 0.045(5) 0.003(4) 0.027(4) 0.000(4)
C7 0.036(5) 0.042(5) 0.037(5) -0.002(4) 0.021(4) -0.003(4)
C8 0.041(5) 0.033(5) 0.038(5) 0.011(4) 0.017(4) 0.003(4)
C9 0.047(5) 0.035(5) 0.035(5) -0.003(4) 0.022(4) -0.008(4)
C10 0.039(5) 0.044(6) 0.038(5) -0.012(4) 0.015(4) -0.010(4)
C11 0.033(4) 0.043(6) 0.028(4) 0.002(4) 0.011(4) -0.004(4)
C12 0.047(5) 0.068(7) 0.044(6) 0.006(5) 0.008(5) -0.004(5)
C13 0.062(6) 0.033(5) 0.038(5) -0.003(4) 0.009(4) -0.006(4)
C14 0.073(7) 0.027(5) 0.075(7) -0.004(4) 0.047(6) -0.004(5)
Au2 0.03695(18) 0.03067(19) 0.03066(18) -0.00046(12) 0.01486(14) -0.00075(14)
Cl4 0.0386(11) 0.0399(13) 0.0520(13) -0.0002(9) 0.0223(10) -0.0020(9)
Cl5 0.0608(14) 0.0340(13) 0.0650(15) -0.0133(10) 0.0394(12) -0.0090(11)
Cl6 0.0559(14) 0.0467(15) 0.0611(15) -0.0192(11) 0.0315(12) -0.0062(11)
O2 0.065(5) 0.145(8) 0.067(5) 0.027(5) 0.033(4) 0.046(5)
N3 0.031(4) 0.038(4) 0.027(4) -0.001(3) 0.008(3) -0.004(3)
N4 0.037(4) 0.037(4) 0.025(4) -0.002(3) 0.013(3) -0.009(3)
C15 0.031(4) 0.038(5) 0.032(4) -0.002(3) 0.014(4) -0.002(4)
C16 0.028(4) 0.031(5) 0.042(5) -0.003(4) 0.011(4) 0.002(4)
C17 0.047(5) 0.030(5) 0.047(5) -0.002(4) 0.023(4) -0.010(4)
C18 0.046(5) 0.044(6) 0.035(5) 0.012(4) 0.011(4) 0.005(4)
C19 0.110(9) 0.054(7) 0.032(5) 0.009(4) 0.024(6) 0.007(6)
C20 0.039(4) 0.031(5) 0.027(4) 0.001(3) 0.019(4) -0.006(4)
C21 0.055(5) 0.035(5) 0.031(5) -0.004(4) 0.023(4) -0.001(4)
C22 0.061(6) 0.031(5) 0.046(6) 0.010(4) 0.034(5) 0.010(4)
C23 0.047(5) 0.065(7) 0.037(5) 0.016(4) 0.026(4) 0.008(5)
C24 0.046(5) 0.056(6) 0.024(4) 0.003(4) 0.016(4) -0.003(4)
C25 0.036(5) 0.045(6) 0.036(5) 0.001(4) 0.021(4) 0.000(4)
C26 0.068(6) 0.044(6) 0.035(5) -0.006(4) 0.030(5) -0.001(5)
C27 0.079(7) 0.049(6) 0.030(5) -0.002(4) 0.020(5) 0.005(5)
C28 0.055(6) 0.095(9) 0.054(6) 0.027(6) 0.028(5) 0.018(6)
Au3 0.02875(17) 0.0367(2) 0.02749(17) -0.00269(12) 0.01127(13) 0.00194(13)
Cl7 0.0447(13) 0.0590(17) 0.0454(14) 0.0089(11) 0.0024(11) 0.0081(11)
Cl8 0.0374(11) 0.0484(14) 0.0452(12) -0.0106(9) 0.0192(10) -0.0104(10)
Cl9 0.0426(11) 0.0328(12) 0.0393(12) 0.0011(8) 0.0132(9) 0.0011(9)
O3 0.081(5) 0.045(4) 0.068(5) 0.007(3) 0.036(4) -0.002(4)
N5 0.034(4) 0.031(4) 0.026(3) -0.003(3) 0.013(3) 0.003(3)
N6 0.030(3) 0.028(4) 0.028(4) -0.001(3) 0.012(3) 0.005(3)
C29 0.021(4) 0.021(4) 0.035(4) -0.003(3) 0.015(3) -0.003(3)
C30 0.029(4) 0.045(5) 0.027(4) -0.004(4) 0.005(4) 0.005(4)
C31 0.041(5) 0.032(5) 0.032(5) -0.007(3) 0.009(4) -0.002(4)
C32 0.042(5) 0.026(5) 0.030(4) -0.011(3) 0.017(4) -0.001(4)
C33 0.049(5) 0.040(5) 0.034(5) -0.004(4) 0.025(4) 0.007(4)
C34 0.043(5) 0.032(5) 0.023(4) -0.005(3) 0.014(4) -0.004(4)
C35 0.037(5) 0.048(6) 0.025(4) -0.002(4) 0.012(4) -0.014(4)
C36 0.035(4) 0.045(6) 0.029(4) 0.004(4) 0.018(4) 0.008(4)
C37 0.054(5) 0.040(6) 0.028(5) 0.000(4) 0.018(4) 0.015(4)
C38 0.056(5) 0.029(5) 0.025(4) -0.005(3) 0.009(4) -0.007(4)
C39 0.039(4) 0.023(4) 0.031(4) 0.009(3) 0.014(4) 0.009(4)
C40 0.056(6) 0.052(6) 0.056(6) -0.004(5) 0.030(5) -0.004(5)
C41 0.046(5) 0.048(6) 0.042(5) -0.016(4) 0.021(4) -0.016(4)
C42 0.075(6) 0.049(6) 0.044(5) 0.000(4) 0.034(5) 0.023(5)

loop_
_atom_type_symbol
_atom_type_description
_atom_type_scat_dispersion_real
_atom_type_scat_dispersion_imag
_atom_type_scat_source
C C 0.0033 0.0016 'International Tables Vol C Tables 4.2.6.8 and 6.1.1.4'
Au Au -2.0133 8.8022 'International Tables Vol C Tables 4.2.6.8 and 6.1.1.4'
Cl Cl 0.1484 0.1585 'International Tables Vol C Tables 4.2.6.8 and 6.1.1.4'
N N 0.0061 0.0033 'International Tables Vol C Tables 4.2.6.8 and 6.1.1.4'
O O 0.0106 0.0060 'International Tables Vol C Tables 4.2.6.8 and 6.1.1.4'
H H 0.0000 0.0000 'International Tables Vol C Tables 4.2.6.8 and 6.1.1.4'

loop_
_geom_angle_atom_site_label_1
_geom_angle_atom_site_label_2
_geom_angle_atom_site_label_3
_geom_angle
C1 Au1 Cl3 89.3(2)
C1 Au1 Cl1 89.6(2)
Cl3 Au1 Cl1 178.63(9)
C1 Au1 Cl2 177.6(2)
Cl3 Au1 Cl2 90.67(8)
Cl1 Au1 Cl2 90.39(8)
C5 O1 H1 109.5
C1 N1 C2 108.3(7)
C1 N1 C4 124.9(7)
C2 N1 C4 126.3(7)
C1 N2 C3 109.7(7)
C1 N2 C6 124.8(6)
C3 N2 C6 124.7(7)
N1 C1 N2 107.5(7)
N1 C1 Au1 125.2(6)
N2 C1 Au1 127.1(5)
C3 C2 N1 108.1(7)
C3 C2 H2 126.0
N1 C2 H2 126.0
C2 C3 N2 106.3(8)
C2 C3 H3 126.8
N2 C3 H3 126.8
N1 C4 C5 117.1(8)
N1 C4 H4A 108.0
C5 C4 H4A 108.0
N1 C4 H4B 108.0
C5 C4 H4B 108.0
H4A C4 H4B 107.3
O1 C5 C4 112.8(8)
O1 C5 H5A 109.0
C4 C5 H5A 109.0
O1 C5 H5B 109.0
C4 C5 H5B 109.0
H5A C5 H5B 107.8
C11 C6 C7 121.8(8)
C11 C6 N2 119.4(7)
C7 C6 N2 118.8(7)
C6 C7 C8 117.3(7)
C6 C7 C13 123.3(7)
C8 C7 C13 119.3(7)
C9 C8 C7 122.2(7)
C9 C8 H8 118.9
C7 C8 H8 118.9
C10 C9 C8 116.9(8)
C10 C9 C14 121.5(7)
C8 C9 C14 121.6(8)
C9 C10 C11 123.2(7)
C9 C10 H10 118.4
C11 C10 H10 118.4
C6 C11 C10 118.4(7)
C6 C11 C12 122.2(8)
C10 C11 C12 119.3(7)
C11 C12 H12A 109.5
C11 C12 H12B 109.5
H12A C12 H12B 109.5
C11 C12 H12C 109.5
H12A C12 H12C 109.5
H12B C12 H12C 109.5
C7 C13 H13A 109.5
C7 C13 H13B 109.5
H13A C13 H13B 109.5
C7 C13 H13C 109.5
H13A C13 H13C 109.5
H13B C13 H13C 109.5
C9 C14 H14A 109.5
C9 C14 H14B 109.5
H14A C14 H14B 109.5
C9 C14 H14C 109.5
H14A C14 H14C 109.5
H14B C14 H14C 109.5
C15 Au2 Cl5 88.5(2)
C15 Au2 Cl6 88.4(2)
Cl5 Au2 Cl6 175.31(9)
C15 Au2 Cl4 178.9(2)
Cl5 Au2 Cl4 90.96(8)
Cl6 Au2 Cl4 92.18(8)
C19 O2 H2A 109.5
C15 N3 C16 109.9(6)
C15 N3 C18 126.3(7)
C16 N3 C18 123.8(6)
C15 N4 C17 108.8(6)
C15 N4 C20 127.7(6)
C17 N4 C20 123.4(6)
N3 C15 N4 107.4(6)
N3 C15 Au2 126.7(6)
N4 C15 Au2 125.8(6)
C17 C16 N3 107.1(7)
C17 C16 H16 126.4
N3 C16 H16 126.4
C16 C17 N4 106.7(7)
C16 C17 H17 126.6
N4 C17 H17 126.6
N3 C18 C19 112.3(7)
N3 C18 H18A 109.1
C19 C18 H18A 109.1
N3 C18 H18B 109.1
C19 C18 H18B 109.1
H18A C18 H18B 107.9
O2 C19 C18 108.2(8)
O2 C19 H19A 110.1
C18 C19 H19A 110.1
O2 C19 H19B 110.1
C18 C19 H19B 110.1
H19A C19 H19B 108.4
C21 C20 C25 123.0(7)
C21 C20 N4 118.3(7)
C25 C20 N4 118.7(7)
C22 C21 C20 117.5(7)
C22 C21 C27 119.9(8)
C20 C21 C27 122.5(7)
C21 C22 C23 122.4(8)
C21 C22 H22 118.8
C23 C22 H22 118.8
C24 C23 C22 117.8(8)
C24 C23 C28 122.1(9)
C22 C23 C28 120.1(9)
C23 C24 C25 122.6(8)
C23 C24 H24 118.7
C25 C24 H24 118.7
C24 C25 C20 116.5(8)
C24 C25 C26 120.7(7)
C20 C25 C26 122.7(7)
C25 C26 H26A 109.5
C25 C26 H26B 109.5
H26A C26 H26B 109.5
C25 C26 H26C 109.5
H26A C26 H26C 109.5
H26B C26 H26C 109.5
C21 C27 H27A 109.5
C21 C27 H27B 109.5
H27A C27 H27B 109.5
C21 C27 H27C 109.5
H27A C27 H27C 109.5
H27B C27 H27C 109.5
C23 C28 H28A 109.5
C23 C28 H28B 109.5
H28A C28 H28B 109.5
C23 C28 H28C 109.5
H28A C28 H28C 109.5
H28B C28 H28C 109.5
C29 Au3 Cl9 88.2(2)
C29 Au3 Cl8 90.5(2)
Cl9 Au3 Cl8 177.06(7)
C29 Au3 Cl7 173.0(2)
Cl9 Au3 Cl7 90.82(8)
Cl8 Au3 Cl7 90.83(8)
C33 O3 H3A 109.5
C29 N5 C30 110.0(6)
C29 N5 C32 126.9(6)
C30 N5 C32 123.1(6)
C29 N6 C31 109.1(6)
C29 N6 C34 128.9(6)
C31 N6 C34 122.0(6)
N5 C29 N6 105.8(6)
N5 C29 Au3 123.6(5)
N6 C29 Au3 130.5(5)
C31 C30 N5 106.6(7)
C31 C30 H30 126.7
N5 C30 H30 126.7
C30 C31 N6 108.5(7)
C30 C31 H31 125.8
N6 C31 H31 125.8
N5 C32 C33 112.8(6)
N5 C32 H32A 109.0
C33 C32 H32A 109.0
N5 C32 H32B 109.0
C33 C32 H32B 109.0
H32A C32 H32B 107.8
O3 C33 C32 108.4(6)
O3 C33 H33A 110.0
C32 C33 H33A 110.0
O3 C33 H33B 110.0
C32 C33 H33B 110.0
H33A C33 H33B 108.4
C39 C34 C35 122.1(7)
C39 C34 N6 119.6(7)
C35 C34 N6 118.0(7)
C36 C35 C34 117.0(7)
C36 C35 C40 120.8(7)
C34 C35 C40 122.1(7)
C37 C36 C35 122.7(7)
C37 C36 H36 118.7
C35 C36 H36 118.7
C36 C37 C38 118.6(7)
C36 C37 C42 121.0(8)
C38 C37 C42 120.4(8)
C39 C38 C37 121.7(8)
C39 C38 H38 119.2
C37 C38 H38 119.2
C34 C39 C38 117.9(7)
C34 C39 C41 121.6(7)
C38 C39 C41 120.5(7)
C35 C40 H40A 109.5
C35 C40 H40B 109.5
H40A C40 H40B 109.5
C35 C40 H40C 109.5
H40A C40 H40C 109.5
H40B C40 H40C 109.5
C39 C41 H41A 109.5
C39 C41 H41B 109.5
H41A C41 H41B 109.5
C39 C41 H41C 109.5
H41A C41 H41C 109.5
H41B C41 H41C 109.5
C37 C42 H42A 109.5
C37 C42 H42B 109.5
H42A C42 H42B 109.5
C37 C42 H42C 109.5
H42A C42 H42C 109.5
H42B C42 H42C 109.5

loop_
_geom_bond_atom_site_label_1
_geom_bond_atom_site_label_2
_geom_bond_distance
Au1 C1 2.018(8)
Au1 Cl3 2.277(2)
Au1 Cl1 2.279(2)
Au1 Cl2 2.314(2)
O1 C5 1.362(11)
O1 H1 0.8200
N1 C1 1.341(9)
N1 C2 1.385(10)
N1 C4 1.456(10)
N2 C1 1.357(9)
N2 C3 1.369(9)
N2 C6 1.444(10)
C2 C3 1.360(12)
C2 H2 0.9300
C3 H3 0.9300
C4 C5 1.509(12)
C4 H4A 0.9700
C4 H4B 0.9700
C5 H5A 0.9700
C5 H5B 0.9700
C6 C11 1.370(11)
C6 C7 1.402(11)
C7 C8 1.407(11)
C7 C13 1.521(10)
C8 C9 1.396(11)
C8 H8 0.9300
C9 C10 1.378(11)
C9 C14 1.491(11)
C10 C11 1.388(11)
C10 H10 0.9300
C11 C12 1.513(11)
C12 H12A 0.9600
C12 H12B 0.9600
C12 H12C 0.9600
C13 H13A 0.9600
C13 H13B 0.9600
C13 H13C 0.9600
C14 H14A 0.9600
C14 H14B 0.9600
C14 H14C 0.9600
Au2 C15 2.010(8)
Au2 Cl5 2.278(2)
Au2 Cl6 2.284(2)
Au2 Cl4 2.324(2)
O2 C19 1.462(12)
O2 H2A 0.8200
N3 C15 1.322(9)
N3 C16 1.370(9)
N3 C18 1.477(9)
N4 C15 1.337(9)
N4 C17 1.385(10)
N4 C20 1.473(9)
C16 C17 1.340(10)
C16 H16 0.9300
C17 H17 0.9300
C18 C19 1.509(12)
C18 H18A 0.9700
C18 H18B 0.9700
C19 H19A 0.9700
C19 H19B 0.9700
C20 C21 1.380(10)
C20 C25 1.396(10)
C21 C22 1.369(11)
C21 C27 1.521(10)
C22 C23 1.401(11)
C22 H22 0.9300
C23 C24 1.366(12)
C23 C28 1.514(11)
C24 C25 1.395(11)
C24 H24 0.9300
C25 C26 1.510(10)
C26 H26A 0.9600
C26 H26B 0.9600
C26 H26C 0.9600
C27 H27A 0.9600
C27 H27B 0.9600
C27 H27C 0.9600
C28 H28A 0.9600
C28 H28B 0.9600
C28 H28C 0.9600
Au3 C29 2.004(7)
Au3 Cl9 2.274(2)
Au3 Cl8 2.293(2)
Au3 Cl7 2.333(2)
O3 C33 1.391(9)
O3 H3A 0.8200
N5 C29 1.344(8)
N5 C30 1.382(9)
N5 C32 1.477(8)
N6 C29 1.349(8)
N6 C31 1.374(9)
N6 C34 1.458(9)
C30 C31 1.320(10)
C30 H30 0.9300
C31 H31 0.9300
C32 C33 1.499(10)
C32 H32A 0.9700
C32 H32B 0.9700
C33 H33A 0.9700
C33 H33B 0.9700
C34 C39 1.375(10)
C34 C35 1.416(10)
C35 C36 1.378(10)
C35 C40 1.503(11)
C36 C37 1.364(11)
C36 H36 0.9300
C37 C38 1.391(11)
C37 C42 1.511(10)
C38 C39 1.385(10)
C38 H38 0.9300
C39 C41 1.519(10)
C40 H40A 0.9600
C40 H40B 0.9600
C40 H40C 0.9600
C41 H41A 0.9600
C41 H41B 0.9600
C41 H41C 0.9600
C42 H42A 0.9600
C42 H42B 0.9600
C42 H42C 0.9600

loop_
_geom_torsion_atom_site_label_1
_geom_torsion_atom_site_label_2
_geom_torsion_atom_site_label_3
_geom_torsion_atom_site_label_4
_geom_torsion
C2 N1 C1 N2 -0.4(9)
C4 N1 C1 N2 172.5(7)
C2 N1 C1 Au1 174.7(6)
C4 N1 C1 Au1 -12.4(11)
C3 N2 C1 N1 -0.2(9)
C6 N2 C1 N1 -170.7(7)
C3 N2 C1 Au1 -175.3(6)
C6 N2 C1 Au1 14.2(11)
Cl3 Au1 C1 N1 76.3(6)
Cl1 Au1 C1 N1 -102.8(6)
Cl2 Au1 C1 N1 -13(6)
Cl3 Au1 C1 N2 -109.4(7)
Cl1 Au1 C1 N2 71.4(7)
Cl2 Au1 C1 N2 162(5)
C1 N1 C2 C3 0.9(10)
C4 N1 C2 C3 -171.8(8)
N1 C2 C3 N2 -1.1(10)
C1 N2 C3 C2 0.8(10)
C6 N2 C3 C2 171.3(7)
C1 N1 C4 C5 87.6(10)
C2 N1 C4 C5 -100.8(10)
N1 C4 C5 O1 82.4(11)
C1 N2 C6 C11 77.8(10)
C3 N2 C6 C11 -91.3(9)
C1 N2 C6 C7 -103.6(9)
C3 N2 C6 C7 87.3(10)
C11 C6 C7 C8 -4.4(11)
N2 C6 C7 C8 177.1(6)
C11 C6 C7 C13 174.1(7)
N2 C6 C7 C13 -4.4(11)
C6 C7 C8 C9 2.2(11)
C13 C7 C8 C9 -176.4(7)
C7 C8 C9 C10 1.1(11)
C7 C8 C9 C14 -177.3(7)
C8 C9 C10 C11 -2.4(12)
C14 C9 C10 C11 176.0(7)
C7 C6 C11 C10 3.3(11)
N2 C6 C11 C10 -178.2(7)
C7 C6 C11 C12 -175.2(7)
N2 C6 C11 C12 3.3(11)
C9 C10 C11 C6 0.3(12)
C9 C10 C11 C12 178.8(8)
C16 N3 C15 N4 -0.2(9)
C18 N3 C15 N4 -178.2(7)
C16 N3 C15 Au2 -177.8(6)
C18 N3 C15 Au2 4.2(11)
C17 N4 C15 N3 0.2(9)
C20 N4 C15 N3 -179.4(7)
C17 N4 C15 Au2 177.9(5)
C20 N4 C15 Au2 -1.7(11)
Cl5 Au2 C15 N3 -77.2(7)
Cl6 Au2 C15 N3 99.3(7)
Cl4 Au2 C15 N3 -135(12)
Cl5 Au2 C15 N4 105.6(7)
Cl6 Au2 C15 N4 -78.0(7)
Cl4 Au2 C15 N4 47(13)
C15 N3 C16 C17 0.0(9)
C18 N3 C16 C17 178.1(7)
N3 C16 C17 N4 0.1(9)
C15 N4 C17 C16 -0.2(9)
C20 N4 C17 C16 179.4(7)
C15 N3 C18 C19 116.3(9)
C16 N3 C18 C19 -61.5(10)
N3 C18 C19 O2 72.3(9)
C15 N4 C20 C21 103.9(9)
C17 N4 C20 C21 -75.6(9)
C15 N4 C20 C25 -77.6(10)
C17 N4 C20 C25 102.9(9)
C25 C20 C21 C22 2.8(12)
N4 C20 C21 C22 -178.7(7)
C25 C20 C21 C27 -174.3(8)
N4 C20 C21 C27 4.1(11)
C20 C21 C22 C23 1.5(12)
C27 C21 C22 C23 178.8(8)
C21 C22 C23 C24 -4.5(12)
C21 C22 C23 C28 175.1(8)
C22 C23 C24 C25 3.3(12)
C28 C23 C24 C25 -176.3(7)
C23 C24 C25 C20 0.8(12)
C23 C24 C25 C26 -177.4(8)
C21 C20 C25 C24 -3.9(11)
N4 C20 C25 C24 177.6(6)
C21 C20 C25 C26 174.2(7)
N4 C20 C25 C26 -4.3(11)
C30 N5 C29 N6 -2.3(8)
C32 N5 C29 N6 179.3(6)
C30 N5 C29 Au3 176.9(5)
C32 N5 C29 Au3 -1.6(10)
C31 N6 C29 N5 2.1(8)
C34 N6 C29 N5 -177.4(7)
C31 N6 C29 Au3 -176.9(5)
C34 N6 C29 Au3 3.6(11)
Cl9 Au3 C29 N5 -116.3(6)
Cl8 Au3 C29 N5 66.3(6)
Cl7 Au3 C29 N5 -35(2)
Cl9 Au3 C29 N6 62.6(6)
Cl8 Au3 C29 N6 -114.8(6)
Cl7 Au3 C29 N6 144.4(13)
C29 N5 C30 C31 1.6(9)
C32 N5 C30 C31 -179.9(7)
N5 C30 C31 N6 -0.2(9)
C29 N6 C31 C30 -1.2(9)
C34 N6 C31 C30 178.3(7)
C29 N5 C32 C33 99.7(8)
C30 N5 C32 C33 -78.6(9)
N5 C32 C33 O3 -67.3(8)
C29 N6 C34 C39 -109.7(9)
C31 N6 C34 C39 70.8(10)
C29 N6 C34 C35 77.2(10)
C31 N6 C34 C35 -102.2(8)
C39 C34 C35 C36 -0.4(12)
N6 C34 C35 C36 172.5(7)
C39 C34 C35 C40 -177.3(8)
N6 C34 C35 C40 -4.4(11)
C34 C35 C36 C37 -0.3(12)
C40 C35 C36 C37 176.7(8)
C35 C36 C37 C38 1.7(12)
C35 C36 C37 C42 -178.7(8)
C36 C37 C38 C39 -2.4(12)
C42 C37 C38 C39 177.9(7)
C35 C34 C39 C38 -0.4(11)
N6 C34 C39 C38 -173.1(7)
C35 C34 C39 C41 177.3(7)
N6 C34 C39 C41 4.5(11)
C37 C38 C39 C34 1.8(11)
C37 C38 C39 C41 -175.8(7)
